data_4067007
loop_
_publ_author_name
'Hudnall, Todd W.'
'Tennyson, Andrew G.'
'Bielawski, Christopher W.'

_publ_section_title
;
 A Seven-MemberedN,N&#x2032;-Diamidocarbene
;
_journal_issue 20
_journal_name_full Organometallics
_journal_page_first 4569
_journal_paper_doi 10.1021/om1007665
_journal_volume 29
_journal_year 2010
_chemical_formula_moiety 'C36 H35 N3 O2, 0.5(C6 H6)'
_chemical_formula_sum 'C39 H38 N3 O2'
_chemical_formula_weight 580.72
_chemical_name_common 7-KetoMes-CN-2,6-(Me)2C6H3
_chemical_name_systematic
; 
 ? 
;
_space_group_IT_number 2
_symmetry_cell_setting triclinic
_symmetry_space_group_name_Hall '-P 1'
_symmetry_space_group_name_H-M 'P -1'
_atom_sites_solution_hydrogens geom
_atom_sites_solution_primary direct
_atom_sites_solution_secondary difmap
_audit_creation_method SHELXL-97
_cell_angle_alpha 83.124(4)
_cell_angle_beta 86.919(4)
_cell_angle_gamma 89.113(4)
_cell_formula_units_Z 2
_cell_length_a 10.5572(15)
_cell_length_b 12.1729(19)
_cell_length_c 12.737(2)
_cell_measurement_temperature 150(2)
_cell_volume 1622.7(4)
_computing_cell_refinement 'CrystalClear (Rigaku Inc., 2008)'
_computing_data_collection 'CrystalClear (Rigaku Inc., 2008)'
_computing_data_reduction 'CrystalClear (Rigaku Inc., 2008)'
_computing_molecular_graphics 'XP SHELXTL/PC, Siemens Analytical'
_computing_structure_refinement 'XL SHELXTL/PC, Siemens Analytical'
_computing_structure_solution
;

SIR97 - Altomare A., Burla M.C., Camalli M., Cascarano G.L., Giacovazzo C., 
Guagliardi A., Moliterni A.G.G., Polidori G.,Spagna R.
;
_diffrn_ambient_temperature 150(2)
_diffrn_measured_fraction_theta_full 0.984
_diffrn_measured_fraction_theta_max 0.984
_diffrn_measurement_device_type 'Rigaku Saturn CCD area detector'
_diffrn_measurement_method 'phi and omega scans'
_diffrn_radiation_monochromator graphite
_diffrn_radiation_source 'fine-focus sealed tube'
_diffrn_radiation_type MoK\a
_diffrn_radiation_wavelength 0.71075
_diffrn_reflns_av_R_equivalents 0.0245
_diffrn_reflns_av_sigmaI/netI 0.0241
_diffrn_reflns_limit_h_max 12
_diffrn_reflns_limit_h_min -11
_diffrn_reflns_limit_k_max 14
_diffrn_reflns_limit_k_min -14
_diffrn_reflns_limit_l_max 15
_diffrn_reflns_limit_l_min -15
_diffrn_reflns_number 17893
_diffrn_reflns_theta_full 25.00
_diffrn_reflns_theta_max 25.00
_diffrn_reflns_theta_min 2.99
_exptl_absorpt_coefficient_mu 0.073
_exptl_absorpt_correction_type none
_exptl_absorpt_process_details none
_exptl_crystal_colour yellow
_exptl_crystal_density_diffrn 1.189
_exptl_crystal_density_method 'not measured'
_exptl_crystal_description block
_exptl_crystal_F_000 618
_exptl_crystal_size_max 0.27
_exptl_crystal_size_mid 0.21
_exptl_crystal_size_min .018
_refine_diff_density_max 0.815
_refine_diff_density_min -0.282
_refine_diff_density_rms 0.047
_refine_ls_extinction_method none
_refine_ls_goodness_of_fit_ref 1.007
_refine_ls_hydrogen_treatment constr
_refine_ls_matrix_type full
_refine_ls_number_parameters 449
_refine_ls_number_reflns 5621
_refine_ls_number_restraints 36
_refine_ls_restrained_S_all 1.020
_refine_ls_R_factor_all 0.0558
_refine_ls_R_factor_gt 0.0485
_refine_ls_shift/su_max 0.000
_refine_ls_shift/su_mean 0.000
_refine_ls_structure_factor_coef Fsqd
_refine_ls_weighting_details 'calc w=1/[\s^2^(Fo^2^)+(0.0999P)^2^+0.7086P] where P=(Fo^2^+2Fc^2^)/3'
_refine_ls_weighting_scheme calc
_refine_ls_wR_factor_gt 0.1464
_refine_ls_wR_factor_ref 0.1541
_reflns_number_gt 4848
_reflns_number_total 5621
_reflns_threshold_expression >2sigma(I)
_cod_data_source_file om1007665_si_002.cif
_cod_data_source_block 4
_cod_depositor_comments
;
The following automatic conversions were performed:

'_symmetry_cell_setting' value 'Triclinic' changed to 'triclinic'
according to /home/saulius/struct/CIF-dictionaries/cif_core.dic
dictionary named 'cif_core.dic' version 2.4.1 from 2010-06-29.

Automatic conversion script
Id: cif_fix_values 1715 2011-07-08 13:25:40Z adriana 
;
_cod_original_sg_symbol_H-M P-1
_cod_database_code 4067007

loop_
_symmetry_equiv_pos_as_xyz
'x, y, z'
'-x, -y, -z'

loop_
_atom_site_label
_atom_site_type_symbol
_atom_site_fract_x
_atom_site_fract_y
_atom_site_fract_z
_atom_site_U_iso_or_equiv
_atom_site_adp_type
_atom_site_occupancy
_atom_site_symmetry_multiplicity
_atom_site_calc_flag
_atom_site_refinement_flags
_atom_site_disorder_assembly
_atom_site_disorder_group
O1 O 0.11502(12) 0.25368(10) 0.47593(9) 0.0291(3) Uani 1 1 d . . .
N1 N 0.12835(13) 0.18925(11) 0.31481(11) 0.0229(3) Uani 1 1 d . . .
C1 C 0.11537(15) 0.21468(13) 0.20341(13) 0.0224(4) Uani 1 1 d . . .
O2 O 0.35193(12) 0.41701(10) 0.12076(11) 0.0344(3) Uani 1 1 d . . .
N2 N 0.21833(13) 0.27052(11) 0.14120(11) 0.0237(3) Uani 1 1 d . . .
C2 C 0.01274(16) 0.19264(13) 0.15481(13) 0.0239(4) Uani 1 1 d . . .
N3 N -0.06288(13) 0.15840(12) 0.09797(11) 0.0259(3) Uani 1 1 d . . .
C3 C 0.11183(15) 0.27160(13) 0.37949(13) 0.0228(4) Uani 1 1 d . . .
C4 C 0.09487(16) 0.38733(14) 0.32584(13) 0.0238(4) Uani 1 1 d . . .
C5 C 0.16995(16) 0.43341(14) 0.23690(14) 0.0247(4) Uani 1 1 d . . .
C6 C 0.25710(16) 0.37321(14) 0.16454(14) 0.0258(4) Uani 1 1 d . . .
C7 C 0.16408(18) 0.54778(15) 0.20755(15) 0.0316(4) Uani 1 1 d . . .
H7A H 0.2161 0.5794 0.1511 0.038 Uiso 1 1 calc R . .
C8 C 0.0826(2) 0.61496(15) 0.26064(15) 0.0353(5) Uani 1 1 d . . .
H8A H 0.0805 0.6908 0.2399 0.042 Uiso 1 1 calc R . .
C9 C 0.00419(19) 0.56913(15) 0.34470(14) 0.0327(4) Uani 1 1 d . . .
H9A H -0.0533 0.6135 0.3787 0.039 Uiso 1 1 calc R . .
C10 C 0.01202(17) 0.45619(15) 0.37791(14) 0.0276(4) Uani 1 1 d . . .
H10A H -0.0388 0.4260 0.4358 0.033 Uiso 1 1 calc R . .
C11 C 0.17228(16) 0.08026(13) 0.35867(13) 0.0245(4) Uani 1 1 d . . .
C12 C 0.08876(16) -0.00909(14) 0.37063(13) 0.0246(4) Uani 1 1 d . . .
C13 C 0.13658(18) -0.11435(14) 0.40493(13) 0.0271(4) Uani 1 1 d . . .
H13A H 0.0822 -0.1745 0.4123 0.033 Uiso 1 1 calc R . .
C14 C 0.26321(18) -0.13175(15) 0.42836(14) 0.0309(4) Uani 1 1 d . . .
C15 C 0.34171(18) -0.04003(15) 0.42037(15) 0.0313(4) Uani 1 1 d . . .
H15A H 0.4256 -0.0504 0.4384 0.038 Uiso 1 1 calc R . .
C16 C -0.05001(17) 0.00377(15) 0.34848(14) 0.0282(4) Uani 1 1 d . . .
H16A H -0.0786 0.0767 0.3604 0.042 Uiso 1 1 calc R . .
H16B H -0.0981 -0.0502 0.3948 0.042 Uiso 1 1 calc R . .
H16C H -0.0616 -0.0071 0.2762 0.042 Uiso 1 1 calc R . .
C17 C 0.3122(2) -0.24732(16) 0.46228(17) 0.0407(5) Uani 1 1 d . . .
H17A H 0.4008 -0.2443 0.4752 0.061 Uiso 1 1 d R . .
H17B H 0.2662 -0.2779 0.5259 0.061 Uiso 1 1 d R . .
H17C H 0.3008 -0.2931 0.4072 0.061 Uiso 1 1 d R . .
C18 C 0.38763(18) 0.16371(16) 0.38036(18) 0.0380(5) Uani 1 1 d . . .
H18A H 0.4737 0.1372 0.3823 0.057 Uiso 1 1 calc R . .
H18B H 0.3686 0.2044 0.4394 0.057 Uiso 1 1 calc R . .
H18C H 0.3770 0.2112 0.3156 0.057 Uiso 1 1 calc R . .
C19 C 0.24987(16) 0.23768(15) 0.03717(14) 0.0273(4) Uani 1 1 d . . .
C20 C 0.31657(16) 0.13909(15) 0.02763(16) 0.0325(4) Uani 1 1 d . . .
C21 C 0.33648(17) 0.10633(18) -0.07341(19) 0.0419(5) Uani 1 1 d . . .
H21A H 0.3774 0.0392 -0.0805 0.050 Uiso 1 1 calc R . .
C22 C 0.29716(18) 0.1706(2) -0.16400(18) 0.0451(6) Uani 1 1 d . . .
C23 C 0.23278(19) 0.2684(2) -0.15117(17) 0.0424(5) Uani 1 1 d . . .
H23A H 0.2062 0.3123 -0.2109 0.051 Uiso 1 1 calc R . .
C24 C 0.20617(17) 0.30366(17) -0.05192(15) 0.0335(4) Uani 1 1 d . . .
C25 C 0.36933(19) 0.07209(16) 0.12236(19) 0.0402(5) Uani 1 1 d . . .
H25A H 0.4074 0.0054 0.1015 0.060 Uiso 1 1 calc R . .
H25B H 0.3021 0.0536 0.1750 0.060 Uiso 1 1 calc R . .
H25C H 0.4322 0.1144 0.1511 0.060 Uiso 1 1 calc R . .
C26 C 0.3282(2) 0.1355(3) -0.2728(2) 0.0674(9) Uani 1 1 d . . .
H26A H 0.2672 0.1675 -0.3211 0.101 Uiso 1 1 calc R . .
H26B H 0.3254 0.0563 -0.2686 0.101 Uiso 1 1 calc R . .
H26C H 0.4115 0.1604 -0.2975 0.101 Uiso 1 1 calc R . .
C27 C 0.1345(2) 0.41108(19) -0.04272(16) 0.0436(5) Uani 1 1 d . . .
H27A H 0.0920 0.4328 -0.1068 0.065 Uiso 1 1 calc R . .
H27B H 0.1930 0.4676 -0.0315 0.065 Uiso 1 1 calc R . .
H27C H 0.0731 0.4009 0.0159 0.065 Uiso 1 1 calc R . .
C28 C -0.17803(16) 0.20378(14) 0.05759(14) 0.0263(4) Uani 1 1 d . . .
C29 C -0.25991(18) 0.27049(16) 0.11423(16) 0.0348(4) Uani 1 1 d . . .
C30 C -0.37176(18) 0.30767(17) 0.06758(18) 0.0402(5) Uani 1 1 d . . .
H30A H -0.4283 0.3511 0.1035 0.048 Uiso 1 1 calc R . .
C31 C -0.40015(17) 0.28122(16) -0.03107(18) 0.0384(5) Uani 1 1 d . . .
H31A H -0.4749 0.3075 -0.0609 0.046 Uiso 1 1 calc R . .
C32 C -0.31759(18) 0.21552(15) -0.08586(16) 0.0336(4) Uani 1 1 d . . .
H32A H -0.3374 0.1986 -0.1523 0.040 Uiso 1 1 calc R . .
C33 C -0.20491(16) 0.17462(14) -0.04212(14) 0.0267(4) Uani 1 1 d . . .
C34 C -0.2295(2) 0.3010(2) 0.22156(19) 0.0522(6) Uani 1 1 d . . .
H34A H -0.3035 0.3325 0.2539 0.078 Uiso 1 1 calc R . .
H34B H -0.1622 0.3540 0.2134 0.078 Uiso 1 1 calc R . .
H34C H -0.2034 0.2359 0.2656 0.078 Uiso 1 1 calc R . .
C35 C -0.11403(19) 0.10318(16) -0.09912(15) 0.0332(4) Uani 1 1 d . . .
H35A H -0.1436 0.0961 -0.1679 0.050 Uiso 1 1 calc R . .
H35B H -0.1086 0.0313 -0.0593 0.050 Uiso 1 1 calc R . .
H35C H -0.0317 0.1365 -0.1066 0.050 Uiso 1 1 calc R . .
C36 C 0.29928(17) 0.06716(15) 0.38631(15) 0.0289(4) Uani 1 1 d . . .
C100 C 0.5154(6) 0.5172(4) -0.5697(6) 0.0629(15) Uani 0.50 1 d PGU A -1
H10B H 0.5426 0.5395 -0.6396 0.076 Uiso 0.50 1 calc PR A -1
C101 C 0.4088(15) 0.4660(13) -0.5492(9) 0.044(3) Uani 0.50 1 d PGU A -1
H10C H 0.3606 0.4483 -0.6037 0.053 Uiso 0.50 1 calc PR A -1
C102 C 0.3657(5) 0.4365(4) -0.4384(6) 0.0549(13) Uani 0.50 1 d PGU A -1
H10D H 0.2873 0.4020 -0.4275 0.066 Uiso 0.50 1 calc PR A -1
C103 C 0.4293(5) 0.4537(3) -0.3423(4) 0.0530(13) Uani 0.50 1 d PGU A -1
H10E H 0.3999 0.4308 -0.2731 0.064 Uiso 0.50 1 calc PR A -1
C104 C 0.5369(8) 0.5081(6) -0.3715(8) 0.086(2) Uani 0.50 1 d PGU A -1
H10F H 0.5835 0.5292 -0.3174 0.103 Uiso 0.50 1 calc PR A -1
C105 C 0.5916(14) 0.5396(13) -0.4857(10) 0.052(3) Uani 0.50 1 d PGU A -1
H10G H 0.6709 0.5720 -0.4992 0.062 Uiso 0.50 1 calc PR A -1

loop_
_atom_site_aniso_label
_atom_site_aniso_U_11
_atom_site_aniso_U_22
_atom_site_aniso_U_33
_atom_site_aniso_U_23
_atom_site_aniso_U_13
_atom_site_aniso_U_12
O1 0.0390(7) 0.0251(6) 0.0237(7) -0.0037(5) -0.0045(5) 0.0001(5)
N1 0.0269(7) 0.0186(7) 0.0240(7) -0.0038(6) -0.0064(6) 0.0009(6)
C1 0.0227(8) 0.0206(8) 0.0242(9) -0.0032(7) -0.0034(7) 0.0036(6)
O2 0.0273(7) 0.0285(7) 0.0466(8) -0.0042(6) 0.0044(6) -0.0011(5)
N2 0.0222(7) 0.0221(7) 0.0271(8) -0.0047(6) -0.0010(6) 0.0031(6)
C2 0.0265(9) 0.0219(8) 0.0233(8) -0.0037(7) 0.0008(7) 0.0031(7)
N3 0.0253(7) 0.0277(8) 0.0255(8) -0.0049(6) -0.0039(6) 0.0021(6)
C3 0.0225(8) 0.0218(8) 0.0250(9) -0.0050(7) -0.0040(7) -0.0020(7)
C4 0.0268(8) 0.0217(8) 0.0248(9) -0.0072(7) -0.0075(7) 0.0003(7)
C5 0.0270(9) 0.0207(8) 0.0273(9) -0.0048(7) -0.0054(7) 0.0006(7)
C6 0.0256(9) 0.0222(8) 0.0296(9) -0.0023(7) -0.0044(7) 0.0038(7)
C7 0.0397(10) 0.0232(9) 0.0315(10) -0.0020(7) -0.0012(8) 0.0003(8)
C8 0.0540(12) 0.0199(9) 0.0327(10) -0.0053(7) -0.0065(9) 0.0070(8)
C9 0.0438(11) 0.0278(9) 0.0286(10) -0.0108(8) -0.0078(8) 0.0118(8)
C10 0.0340(9) 0.0279(9) 0.0222(9) -0.0083(7) -0.0043(7) 0.0033(7)
C11 0.0310(9) 0.0187(8) 0.0247(9) -0.0048(7) -0.0053(7) 0.0014(7)
C12 0.0323(9) 0.0232(8) 0.0189(8) -0.0055(7) -0.0009(7) -0.0008(7)
C13 0.0385(10) 0.0205(8) 0.0230(9) -0.0052(7) -0.0005(7) -0.0043(7)
C14 0.0437(11) 0.0238(9) 0.0252(9) -0.0032(7) -0.0035(8) 0.0044(8)
C15 0.0323(10) 0.0281(9) 0.0334(10) -0.0006(8) -0.0093(8) 0.0045(8)
C16 0.0303(9) 0.0297(9) 0.0248(9) -0.0035(7) -0.0011(7) -0.0061(7)
C17 0.0540(13) 0.0252(10) 0.0420(12) -0.0002(8) -0.0059(9) 0.0069(9)
C18 0.0324(10) 0.0298(10) 0.0521(13) 0.0012(9) -0.0182(9) -0.0018(8)
C19 0.0197(8) 0.0302(9) 0.0329(10) -0.0095(8) 0.0014(7) 0.0002(7)
C20 0.0183(8) 0.0319(10) 0.0498(12) -0.0170(9) 0.0017(8) -0.0012(7)
C21 0.0221(9) 0.0457(12) 0.0628(15) -0.0307(11) 0.0078(9) -0.0037(8)
C22 0.0248(10) 0.0696(15) 0.0461(13) -0.0317(11) 0.0087(9) -0.0108(10)
C23 0.0325(10) 0.0642(14) 0.0314(11) -0.0114(10) 0.0041(8) -0.0046(10)
C24 0.0273(9) 0.0427(11) 0.0306(10) -0.0071(8) 0.0025(8) 0.0018(8)
C25 0.0313(10) 0.0254(9) 0.0663(14) -0.0153(9) -0.0059(9) 0.0090(8)
C26 0.0413(13) 0.110(2) 0.0598(16) -0.0540(16) 0.0181(11) -0.0201(14)
C27 0.0504(12) 0.0487(13) 0.0302(10) 0.0001(9) -0.0060(9) 0.0164(10)
C28 0.0227(8) 0.0253(9) 0.0307(10) -0.0015(7) -0.0035(7) 0.0003(7)
C29 0.0294(10) 0.0360(10) 0.0393(11) -0.0061(8) -0.0016(8) 0.0044(8)
C30 0.0270(10) 0.0390(11) 0.0533(13) -0.0022(10) 0.0005(9) 0.0060(8)
C31 0.0228(9) 0.0318(10) 0.0585(13) 0.0079(9) -0.0125(9) -0.0027(8)
C32 0.0348(10) 0.0267(9) 0.0390(11) 0.0040(8) -0.0159(8) -0.0072(8)
C33 0.0276(9) 0.0230(8) 0.0290(9) 0.0009(7) -0.0060(7) -0.0043(7)
C34 0.0466(13) 0.0662(15) 0.0477(13) -0.0254(12) -0.0053(10) 0.0267(11)
C35 0.0431(11) 0.0311(10) 0.0262(9) -0.0045(8) -0.0079(8) -0.0001(8)
C36 0.0316(9) 0.0244(9) 0.0311(10) -0.0018(7) -0.0084(7) 0.0003(7)
C100 0.070(3) 0.019(2) 0.101(4) -0.019(3) 0.004(4) 0.010(2)
C101 0.053(5) 0.030(4) 0.055(6) -0.020(5) -0.017(5) 0.002(3)
C102 0.037(3) 0.049(3) 0.078(4) -0.005(3) -0.008(3) 0.007(2)
C103 0.059(3) 0.023(2) 0.073(3) -0.010(2) 0.038(3) 0.003(2)
C104 0.095(5) 0.058(4) 0.121(6) -0.060(4) -0.058(5) 0.039(3)
C105 0.039(4) 0.032(3) 0.081(8) -0.003(6) 0.017(6) -0.005(3)

loop_
_atom_type_symbol
_atom_type_description
_atom_type_scat_dispersion_real
_atom_type_scat_dispersion_imag
_atom_type_scat_source
C C 0.0033 0.0016 'International Tables Vol C Tables 4.2.6.8 and 6.1.1.4'
H H 0.0000 0.0000 'International Tables Vol C Tables 4.2.6.8 and 6.1.1.4'
N N 0.0061 0.0033 'International Tables Vol C Tables 4.2.6.8 and 6.1.1.4'
O O 0.0106 0.0060 'International Tables Vol C Tables 4.2.6.8 and 6.1.1.4'

loop_
_geom_angle_atom_site_label_1
_geom_angle_atom_site_label_2
_geom_angle_atom_site_label_3
_geom_angle
C3 N1 C1 119.58(14)
C3 N1 C11 119.59(14)
C1 N1 C11 120.49(13)
C2 C1 N1 123.70(15)
C2 C1 N2 118.22(15)
N1 C1 N2 118.05(14)
C6 N2 C1 119.61(14)
C6 N2 C19 119.38(14)
C1 N2 C19 117.86(13)
N3 C2 C1 165.52(17)
C2 N3 C28 132.10(15)
O1 C3 N1 122.50(15)
O1 C3 C4 120.73(15)
N1 C3 C4 116.72(14)
C10 C4 C5 119.08(16)
C10 C4 C3 116.32(15)
C5 C4 C3 123.91(15)
C7 C5 C4 118.63(16)
C7 C5 C6 113.67(16)
C4 C5 C6 127.68(15)
O2 C6 N2 120.99(16)
O2 C6 C5 121.21(15)
N2 C6 C5 117.48(15)
C8 C7 C5 121.49(18)
C8 C7 H7A 119.3
C5 C7 H7A 119.3
C7 C8 C9 119.95(17)
C7 C8 H8A 120.0
C9 C8 H8A 120.0
C8 C9 C10 119.52(17)
C8 C9 H9A 120.2
C10 C9 H9A 120.2
C9 C10 C4 121.20(17)
C9 C10 H10A 119.4
C4 C10 H10A 119.4
C12 C11 C36 121.56(16)
C12 C11 N1 119.71(15)
C36 C11 N1 118.72(15)
C11 C12 C13 118.26(16)
C11 C12 C16 122.73(15)
C13 C12 C16 119.01(15)
C14 C13 C12 121.95(16)
C14 C13 H13A 119.0
C12 C13 H13A 119.0
C15 C14 C13 118.00(16)
C15 C14 C17 121.62(17)
C13 C14 C17 120.38(17)
C14 C15 C36 122.56(17)
C14 C15 H15A 118.7
C36 C15 H15A 118.7
C12 C16 H16A 109.5
C12 C16 H16B 109.5
H16A C16 H16B 109.5
C12 C16 H16C 109.5
H16A C16 H16C 109.5
H16B C16 H16C 109.5
C14 C17 H17A 109.5
C14 C17 H17B 109.5
H17A C17 H17B 109.5
C14 C17 H17C 109.5
H17A C17 H17C 109.5
H17B C17 H17C 109.5
C36 C18 H18A 109.5
C36 C18 H18B 109.5
H18A C18 H18B 109.5
C36 C18 H18C 109.5
H18A C18 H18C 109.5
H18B C18 H18C 109.5
C20 C19 C24 121.41(17)
C20 C19 N2 119.88(16)
C24 C19 N2 118.63(15)
C21 C20 C19 117.99(19)
C21 C20 C25 120.80(17)
C19 C20 C25 121.18(17)
C22 C21 C20 122.34(19)
C22 C21 H21A 118.8
C20 C21 H21A 118.8
C23 C22 C21 117.78(19)
C23 C22 C26 121.6(2)
C21 C22 C26 120.6(2)
C22 C23 C24 122.5(2)
C22 C23 H23A 118.7
C24 C23 H23A 118.7
C23 C24 C19 117.92(18)
C23 C24 C27 120.15(19)
C19 C24 C27 121.93(17)
C20 C25 H25A 109.5
C20 C25 H25B 109.5
H25A C25 H25B 109.5
C20 C25 H25C 109.5
H25A C25 H25C 109.5
H25B C25 H25C 109.5
C22 C26 H26A 109.5
C22 C26 H26B 109.5
H26A C26 H26B 109.5
C22 C26 H26C 109.5
H26A C26 H26C 109.5
H26B C26 H26C 109.5
C24 C27 H27A 109.5
C24 C27 H27B 109.5
H27A C27 H27B 109.5
C24 C27 H27C 109.5
H27A C27 H27C 109.5
H27B C27 H27C 109.5
C33 C28 C29 122.63(16)
C33 C28 N3 114.71(15)
C29 C28 N3 122.65(16)
C30 C29 C28 117.35(18)
C30 C29 C34 120.73(18)
C28 C29 C34 121.92(17)
C31 C30 C29 121.31(19)
C31 C30 H30A 119.3
C29 C30 H30A 119.3
C30 C31 C32 120.37(17)
C30 C31 H31A 119.8
C32 C31 H31A 119.8
C31 C32 C33 120.72(18)
C31 C32 H32A 119.6
C33 C32 H32A 119.6
C32 C33 C28 117.61(17)
C32 C33 C35 122.00(16)
C28 C33 C35 120.38(15)
C29 C34 H34A 109.5
C29 C34 H34B 109.5
H34A C34 H34B 109.5
C29 C34 H34C 109.5
H34A C34 H34C 109.5
H34B C34 H34C 109.5
C33 C35 H35A 109.5
C33 C35 H35B 109.5
H35A C35 H35B 109.5
C33 C35 H35C 109.5
H35A C35 H35C 109.5
H35B C35 H35C 109.5
C15 C36 C11 117.52(16)
C15 C36 C18 120.45(16)
C11 C36 C18 122.03(16)
C105 C100 C101 120.3(9)
C105 C100 H10B 119.8
C101 C100 H10B 119.8
C102 C101 C100 118.6(10)
C102 C101 H10C 120.7
C100 C101 H10C 120.7
C103 C102 C101 128.8(7)
C103 C102 H10D 115.6
C101 C102 H10D 115.6
C102 C103 C104 108.1(6)
C102 C103 H10E 126.0
C104 C103 H10E 126.0
C103 C104 C105 126.6(8)
C103 C104 H10F 116.7
C105 C104 H10F 116.7
C100 C105 C104 117.3(10)
C100 C105 H10G 121.3
C104 C105 H10G 121.3

loop_
_geom_bond_atom_site_label_1
_geom_bond_atom_site_label_2
_geom_bond_distance
O1 C3 1.224(2)
N1 C3 1.375(2)
N1 C1 1.429(2)
N1 C11 1.456(2)
C1 C2 1.323(2)
C1 N2 1.440(2)
O2 C6 1.218(2)
N2 C6 1.392(2)
N2 C19 1.450(2)
C2 N3 1.217(2)
N3 C28 1.423(2)
C3 C4 1.503(2)
C4 C10 1.398(2)
C4 C5 1.411(3)
C5 C7 1.399(2)
C5 C6 1.511(2)
C7 C8 1.383(3)
C7 H7A 0.9300
C8 C9 1.385(3)
C8 H8A 0.9300
C9 C10 1.392(3)
C9 H9A 0.9300
C10 H10A 0.9300
C11 C12 1.400(2)
C11 C36 1.406(2)
C12 C13 1.399(2)
C12 C16 1.509(2)
C13 C14 1.393(3)
C13 H13A 0.9300
C14 C15 1.391(3)
C14 C17 1.513(2)
C15 C36 1.400(2)
C15 H15A 0.9300
C16 H16A 0.9600
C16 H16B 0.9600
C16 H16C 0.9600
C17 H17A 0.9601
C17 H17B 0.9599
C17 H17C 0.9599
C18 C36 1.504(3)
C18 H18A 0.9600
C18 H18B 0.9600
C18 H18C 0.9600
C19 C20 1.397(2)
C19 C24 1.404(3)
C20 C21 1.397(3)
C20 C25 1.501(3)
C21 C22 1.393(3)
C21 H21A 0.9300
C22 C23 1.384(3)
C22 C26 1.516(3)
C23 C24 1.396(3)
C23 H23A 0.9300
C24 C27 1.514(3)
C25 H25A 0.9600
C25 H25B 0.9600
C25 H25C 0.9600
C26 H26A 0.9600
C26 H26B 0.9600
C26 H26C 0.9600
C27 H27A 0.9600
C27 H27B 0.9600
C27 H27C 0.9600
C28 C33 1.403(2)
C28 C29 1.407(3)
C29 C30 1.395(3)
C29 C34 1.511(3)
C30 C31 1.383(3)
C30 H30A 0.9300
C31 C32 1.390(3)
C31 H31A 0.9300
C32 C33 1.400(2)
C32 H32A 0.9300
C33 C35 1.501(3)
C34 H34A 0.9600
C34 H34B 0.9600
C34 H34C 0.9600
C35 H35A 0.9600
C35 H35B 0.9600
C35 H35C 0.9600
C100 C105 1.427(15)
C100 C101 1.294(17)
C100 H10B 0.9300
C101 C102 1.464(12)
C101 H10C 0.9300
C102 C103 1.465(8)
C102 H10D 0.9300
C103 C104 1.337(11)
C103 H10E 0.9300
C104 C105 1.542(14)
C104 H10F 0.9300
C105 H10G 0.9300
